data_1572597
loop_
_publ_author_name
'Gayen, Sourav'
'Assanar, Faneesha'
'Shyamal, Sampad'
'Dorairaj, Dorothy Priyanka'
'Ghosh, Sundargopal'

_publ_section_title
;
 Quantifying variation in cooperative B-H bond activations using Os(ii)
 and Os(iii) &#x3ba;<sup>2</sup>-<i>N</i>,<i>S</i>-chelated complexes:
 same, but different.
;
_journal_issue 38
_journal_name_full 'Chemical science'
_journal_page_first 15913
_journal_page_last 15924
_journal_paper_doi 10.1039/d4sc05092d
_journal_volume 15
_journal_year 2024
_chemical_formula_moiety 'C28 H25 B N2 O Os P S2'
_chemical_formula_sum 'C28 H25 B N2 O Os P S2'
_chemical_formula_weight 701.60
_space_group_crystal_system triclinic
_space_group_IT_number 2
_space_group_name_Hall '-P 1'
_space_group_name_H-M_alt 'P -1'
_atom_sites_solution_hydrogens mixed
_audit_creation_method SHELXL-2018/3
_audit_update_record
;
2024-05-04 deposited with the CCDC.	2024-08-19 downloaded from the CCDC.
;
_cell_angle_alpha 69.327(2)
_cell_angle_beta 85.219(2)
_cell_angle_gamma 68.0700(10)
_cell_formula_units_Z 2
_cell_length_a 9.7769(3)
_cell_length_b 11.7895(4)
_cell_length_c 13.7966(6)
_cell_measurement_reflns_used 9036
_cell_measurement_temperature 298(2)
_cell_measurement_theta_max 29.50
_cell_measurement_theta_min 2.94
_cell_volume 1378.05(9)
_computing_structure_refinement 'SHELXL-2018/3 (Sheldrick, 2018)'
_computing_structure_solution 'SHELXT 2018/2 (Sheldrick, 2018)'
_diffrn_ambient_temperature 298(2)
_diffrn_measured_fraction_theta_full 0.998
_diffrn_measured_fraction_theta_max 0.998
_diffrn_measurement_device_type 'Bruker D8 VENTURE diffractometer with PHOTON II detector'
_diffrn_measurement_method '\w and \f scan'
_diffrn_radiation_type MoK\a
_diffrn_radiation_wavelength 0.71073
_diffrn_reflns_av_R_equivalents 0.0309
_diffrn_reflns_av_unetI/netI 0.0131
_diffrn_reflns_Laue_measured_fraction_full 0.998
_diffrn_reflns_Laue_measured_fraction_max 0.998
_diffrn_reflns_limit_h_max 11
_diffrn_reflns_limit_h_min -11
_diffrn_reflns_limit_k_max 14
_diffrn_reflns_limit_k_min -14
_diffrn_reflns_limit_l_max 16
_diffrn_reflns_limit_l_min -16
_diffrn_reflns_number 66657
_diffrn_reflns_point_group_measured_fraction_full 0.998
_diffrn_reflns_point_group_measured_fraction_max 0.998
_diffrn_reflns_theta_full 25.242
_diffrn_reflns_theta_max 25.496
_diffrn_reflns_theta_min 3.093
_exptl_absorpt_coefficient_mu 4.860
_exptl_absorpt_correction_T_max 0.7459
_exptl_absorpt_correction_T_min 0.5303
_exptl_absorpt_correction_type multi-scan
_exptl_absorpt_process_details 'SADABS (Bruker, 2016)'
_exptl_crystal_colour brown
_exptl_crystal_density_diffrn 1.691
_exptl_crystal_description block
_exptl_crystal_F_000 686
_exptl_crystal_size_max 0.300
_exptl_crystal_size_mid 0.162
_exptl_crystal_size_min 0.138
_refine_diff_density_max 1.346
_refine_diff_density_min -0.711
_refine_diff_density_rms 0.073
_refine_ls_extinction_method none
_refine_ls_goodness_of_fit_ref 1.216
_refine_ls_hydrogen_treatment mixed
_refine_ls_matrix_type full
_refine_ls_number_parameters 336
_refine_ls_number_reflns 5124
_refine_ls_number_restraints 1
_refine_ls_restrained_S_all 1.218
_refine_ls_R_factor_all 0.0246
_refine_ls_R_factor_gt 0.0177
_refine_ls_shift/su_max 0.004
_refine_ls_shift/su_mean 0.000
_refine_ls_structure_factor_coef Fsqd
_refine_ls_weighting_details 'w=1/[\s^2^(Fo^2^)+(0.0059P)^2^+2.1764P] where P=(Fo^2^+2Fc^2^)/3'
_refine_ls_weighting_scheme calc
_refine_ls_wR_factor_gt 0.0372
_refine_ls_wR_factor_ref 0.0441
_reflns_Friedel_coverage 0.000
_reflns_number_gt 4672
_reflns_number_total 5124
_reflns_threshold_expression 'I > 2\s(I)'
_cod_data_source_file d4sc05092d2.cif
_cod_data_source_block shelx_CCDC2
_cod_depositor_comments 'Adding full bibliography for 1572594--1572599.cif.'
_cod_database_code 1572597
_shelx_shelxl_version_number 2018/3
_shelx_space_group_comment
;
The symmetry employed for this shelxl refinement is uniquely defined
by the following loop, which should always be used as a source of
symmetry information in preference to the above space-group names.
They are only intended as comments.
;
_shelx_estimated_absorpt_t_min 0.323
_shelx_estimated_absorpt_t_max 0.554

loop_
_space_group_symop_operation_xyz
'x, y, z'
'-x, -y, -z'

loop_
_atom_site_label
_atom_site_type_symbol
_atom_site_fract_x
_atom_site_fract_y
_atom_site_fract_z
_atom_site_U_iso_or_equiv
_atom_site_adp_type
_atom_site_occupancy
_atom_site_site_symmetry_order
_atom_site_calc_flag
_atom_site_refinement_flags_posn
_atom_site_refinement_flags_adp
_atom_site_refinement_flags_occupancy
_atom_site_disorder_assembly
_atom_site_disorder_group
Os1 Os 0.67075(2) 0.25350(2) 0.69150(2) 0.03365(5) Uani 1 1 d . . . . .
C1 C 0.6087(3) 0.5244(3) 0.7713(3) 0.0356(7) Uani 1 1 d . . . . .
C2 C 0.6710(4) 0.5656(4) 0.8332(3) 0.0448(8) Uani 1 1 d . . . . .
H2 H 0.717532 0.506943 0.897206 0.054 Uiso 1 1 calc R U . . .
C3 C 0.6644(5) 0.6931(4) 0.8005(3) 0.0559(10) Uani 1 1 d . . . . .
H3 H 0.706332 0.719053 0.842958 0.067 Uiso 1 1 calc R U . . .
C4 C 0.5968(5) 0.7815(4) 0.7066(3) 0.0569(10) Uani 1 1 d . . . . .
H4 H 0.592696 0.866884 0.685441 0.068 Uiso 1 1 calc R U . . .
C5 C 0.5355(4) 0.7431(4) 0.6440(3) 0.0562(10) Uani 1 1 d . . . . .
H5 H 0.490469 0.802406 0.579863 0.067 Uiso 1 1 calc R U . . .
C6 C 0.5403(4) 0.6157(3) 0.6761(3) 0.0454(8) Uani 1 1 d . . . . .
H6 H 0.497190 0.591111 0.633276 0.055 Uiso 1 1 calc R U . . .
C7 C 0.7261(4) 0.2744(3) 0.9332(3) 0.0366(7) Uani 1 1 d . . . . .
C8 C 0.6716(4) 0.2774(4) 1.0286(3) 0.0484(9) Uani 1 1 d . . . . .
H8 H 0.572370 0.324615 1.032710 0.058 Uiso 1 1 calc R U . . .
C9 C 0.7640(5) 0.2104(4) 1.1180(3) 0.0581(10) Uani 1 1 d . . . . .
H9 H 0.725553 0.211913 1.181662 0.070 Uiso 1 1 calc R U . . .
C10 C 0.9107(5) 0.1424(4) 1.1134(3) 0.0570(10) Uani 1 1 d . . . . .
H10 H 0.971969 0.097864 1.173644 0.068 Uiso 1 1 calc R U . . .
C11 C 0.9664(4) 0.1403(4) 1.0200(3) 0.0571(10) Uani 1 1 d . . . . .
H11 H 1.066456 0.094980 1.016560 0.069 Uiso 1 1 calc R U . . .
C12 C 0.8754(4) 0.2052(4) 0.9299(3) 0.0472(9) Uani 1 1 d . . . . .
H12 H 0.914963 0.202201 0.866758 0.057 Uiso 1 1 calc R U . . .
C13 C 0.4242(3) 0.3780(3) 0.8605(3) 0.0367(7) Uani 1 1 d . . . . .
C14 C 0.3974(4) 0.2669(3) 0.9220(3) 0.0447(8) Uani 1 1 d . . . . .
H14 H 0.474214 0.185972 0.940962 0.054 Uiso 1 1 calc R U . . .
C15 C 0.2580(4) 0.2760(4) 0.9549(3) 0.0540(10) Uani 1 1 d . . . . .
H15 H 0.241340 0.200756 0.994885 0.065 Uiso 1 1 calc R U . . .
C16 C 0.1434(4) 0.3947(4) 0.9294(3) 0.0580(10) Uani 1 1 d . . . . .
H16 H 0.049488 0.400150 0.951651 0.070 Uiso 1 1 calc R U . . .
C17 C 0.1690(4) 0.5041(4) 0.8711(4) 0.0634(11) Uani 1 1 d . . . . .
H17 H 0.092416 0.585101 0.855159 0.076 Uiso 1 1 calc R U . . .
C18 C 0.3082(4) 0.4965(4) 0.8352(3) 0.0517(9) Uani 1 1 d . . . . .
H18 H 0.323131 0.572010 0.793661 0.062 Uiso 1 1 calc R U . . .
C19 C 0.8467(4) 0.2053(3) 0.4946(3) 0.0459(8) Uani 1 1 d . . . . .
C20 C 0.9179(5) 0.1608(4) 0.4140(3) 0.0620(11) Uani 1 1 d . . . . .
H20 H 0.901662 0.093766 0.402095 0.074 Uiso 1 1 calc R U . . .
C21 C 1.0094(5) 0.2155(5) 0.3543(3) 0.0709(13) Uani 1 1 d . . . . .
H21 H 1.059406 0.183590 0.303418 0.085 Uiso 1 1 calc R U . . .
C22 C 1.0289(5) 0.3196(5) 0.3689(3) 0.0707(13) Uani 1 1 d . . . . .
H22 H 1.089288 0.359443 0.326706 0.085 Uiso 1 1 calc R U . . .
C23 C 0.9592(4) 0.3618(4) 0.4450(3) 0.0544(10) Uani 1 1 d . . . . .
H23 H 0.972397 0.431364 0.454535 0.065 Uiso 1 1 calc R U . . .
C24 C 0.3329(4) 0.2941(4) 0.6548(3) 0.0544(10) Uani 1 1 d . . . . .
H24 H 0.313846 0.376550 0.605151 0.065 Uiso 1 1 calc R U . . .
C25 C 0.2221(5) 0.2459(5) 0.6792(4) 0.0775(14) Uani 1 1 d . . . . .
H25 H 0.128574 0.295138 0.646400 0.093 Uiso 1 1 calc R U . . .
C26 C 0.2504(5) 0.1235(5) 0.7528(4) 0.0750(14) Uani 1 1 d . . . . .
H26 H 0.175702 0.090092 0.769939 0.090 Uiso 1 1 calc R U . . .
C27 C 0.3882(5) 0.0513(4) 0.8007(4) 0.0596(11) Uani 1 1 d . . . . .
H27 H 0.408673 -0.031593 0.850002 0.072 Uiso 1 1 calc R U . . .
C28 C 0.4967(4) 0.1044(3) 0.7739(3) 0.0438(8) Uani 1 1 d . . . . .
P1 P 0.60956(8) 0.35790(8) 0.81100(6) 0.03106(17) Uani 1 1 d . . . . .
S1 S 0.73919(11) 0.13512(9) 0.57650(8) 0.0483(2) Uani 1 1 d . . . . .
S2 S 0.67763(10) 0.04127(8) 0.82402(8) 0.0482(2) Uani 1 1 d . . . . .
B1 B 0.7969(4) 0.3511(4) 0.5988(3) 0.0387(8) Uani 1 1 d D . . . .
O1 O 0.8344(3) 0.4529(3) 0.5966(2) 0.0529(7) Uani 1 1 d . . . . .
N1 N 0.8692(3) 0.3057(3) 0.5089(2) 0.0420(7) Uani 1 1 d . . . . .
N2 N 0.4682(3) 0.2247(3) 0.7012(2) 0.0396(6) Uani 1 1 d . . . . .
H2B H 0.645(2) 0.376(3) 0.605(3) 0.048 Uiso 1 1 d D U . . .
H1O H 0.793(5) 0.484(4) 0.638(3) 0.061(14) Uiso 1 1 d . . . . .
H2A H 0.831(4) 0.237(4) 0.704(3) 0.063(12) Uiso 1 1 d . . . . .

loop_
_atom_site_aniso_label
_atom_site_aniso_U_11
_atom_site_aniso_U_22
_atom_site_aniso_U_33
_atom_site_aniso_U_23
_atom_site_aniso_U_13
_atom_site_aniso_U_12
Os1 0.03022(7) 0.03160(7) 0.03760(8) -0.01266(5) -0.00088(5) -0.00862(5)
C1 0.0323(16) 0.0347(17) 0.0406(18) -0.0150(14) 0.0094(14) -0.0129(14)
C2 0.052(2) 0.049(2) 0.041(2) -0.0206(17) 0.0104(16) -0.0238(17)
C3 0.070(3) 0.057(2) 0.061(3) -0.034(2) 0.018(2) -0.035(2)
C4 0.065(3) 0.041(2) 0.071(3) -0.027(2) 0.018(2) -0.0224(19)
C5 0.058(2) 0.037(2) 0.060(3) -0.0093(18) 0.0021(19) -0.0100(18)
C6 0.045(2) 0.0398(19) 0.049(2) -0.0154(16) -0.0013(16) -0.0117(16)
C7 0.0377(17) 0.0336(17) 0.0390(18) -0.0119(14) -0.0025(14) -0.0134(14)
C8 0.048(2) 0.055(2) 0.043(2) -0.0192(18) 0.0034(16) -0.0189(18)
C9 0.075(3) 0.067(3) 0.041(2) -0.0190(19) -0.0006(19) -0.035(2)
C10 0.065(3) 0.055(2) 0.051(2) -0.0106(19) -0.022(2) -0.024(2)
C11 0.040(2) 0.060(2) 0.070(3) -0.023(2) -0.0144(19) -0.0133(18)
C12 0.0334(18) 0.057(2) 0.053(2) -0.0235(18) -0.0021(16) -0.0141(16)
C13 0.0340(16) 0.0397(18) 0.0370(18) -0.0147(14) 0.0034(13) -0.0134(14)
C14 0.0421(19) 0.0416(19) 0.046(2) -0.0131(16) 0.0040(16) -0.0136(16)
C15 0.053(2) 0.060(2) 0.053(2) -0.0144(19) 0.0114(18) -0.031(2)
C16 0.038(2) 0.073(3) 0.064(3) -0.024(2) 0.0152(18) -0.024(2)
C17 0.039(2) 0.056(2) 0.077(3) -0.017(2) 0.011(2) -0.0042(18)
C18 0.0402(19) 0.041(2) 0.063(2) -0.0112(18) 0.0090(17) -0.0109(16)
C19 0.048(2) 0.0434(19) 0.0399(19) -0.0174(16) -0.0030(16) -0.0061(16)
C20 0.078(3) 0.058(2) 0.051(2) -0.030(2) 0.007(2) -0.016(2)
C21 0.080(3) 0.077(3) 0.050(3) -0.032(2) 0.020(2) -0.016(3)
C22 0.074(3) 0.086(3) 0.056(3) -0.031(2) 0.025(2) -0.032(3)
C23 0.051(2) 0.064(3) 0.050(2) -0.022(2) 0.0115(18) -0.024(2)
C24 0.042(2) 0.049(2) 0.061(3) -0.0093(19) -0.0109(18) -0.0116(17)
C25 0.043(2) 0.078(3) 0.106(4) -0.022(3) -0.017(2) -0.022(2)
C26 0.055(3) 0.074(3) 0.108(4) -0.030(3) 0.005(3) -0.039(2)
C27 0.059(3) 0.050(2) 0.075(3) -0.017(2) 0.006(2) -0.031(2)
C28 0.0439(19) 0.0400(19) 0.050(2) -0.0159(16) -0.0004(16) -0.0171(16)
P1 0.0274(4) 0.0302(4) 0.0333(4) -0.0109(3) 0.0006(3) -0.0080(3)
S1 0.0579(6) 0.0441(5) 0.0511(5) -0.0256(4) 0.0058(4) -0.0199(4)
S2 0.0436(5) 0.0344(4) 0.0534(6) -0.0037(4) -0.0083(4) -0.0089(4)
B1 0.0326(19) 0.041(2) 0.040(2) -0.0159(17) 0.0002(16) -0.0095(16)
O1 0.0555(16) 0.0609(17) 0.0618(18) -0.0355(15) 0.0255(14) -0.0336(14)
N1 0.0384(15) 0.0450(16) 0.0403(16) -0.0175(13) 0.0038(12) -0.0108(13)
N2 0.0366(15) 0.0347(15) 0.0456(16) -0.0115(13) -0.0045(12) -0.0119(12)

loop_
_atom_type_symbol
_atom_type_description
_atom_type_scat_dispersion_real
_atom_type_scat_dispersion_imag
_atom_type_scat_source
C C 0.0033 0.0016 'International Tables Vol C Tables 4.2.6.8 and 6.1.1.4'
H H 0.0000 0.0000 'International Tables Vol C Tables 4.2.6.8 and 6.1.1.4'
P P 0.1023 0.0942 'International Tables Vol C Tables 4.2.6.8 and 6.1.1.4'
Os Os -1.2165 7.6030 'International Tables Vol C Tables 4.2.6.8 and 6.1.1.4'
S S 0.1246 0.1234 'International Tables Vol C Tables 4.2.6.8 and 6.1.1.4'
B B 0.0013 0.0007 'International Tables Vol C Tables 4.2.6.8 and 6.1.1.4'
O O 0.0106 0.0060 'International Tables Vol C Tables 4.2.6.8 and 6.1.1.4'
N N 0.0061 0.0033 'International Tables Vol C Tables 4.2.6.8 and 6.1.1.4'

loop_
_geom_angle_atom_site_label_1
_geom_angle_atom_site_label_2
_geom_angle_atom_site_label_3
_geom_angle
_geom_angle_site_symmetry_1
_geom_angle_site_symmetry_3
_geom_angle_publ_flag
B1 Os1 N2 145.20(13) . . ?
B1 Os1 P1 99.38(11) . . ?
N2 Os1 P1 93.14(8) . . ?
B1 Os1 S1 82.40(11) . . ?
N2 Os1 S1 86.81(8) . . ?
P1 Os1 S1 176.81(3) . . ?
B1 Os1 S2 144.63(11) . . ?
N2 Os1 S2 65.90(8) . . ?
P1 Os1 S2 92.58(3) . . ?
S1 Os1 S2 84.49(3) . . ?
B1 Os1 H2B 42.9(7) . . ?
N2 Os1 H2B 104.8(8) . . ?
P1 Os1 H2B 92.1(13) . . ?
S1 Os1 H2B 91.0(13) . . ?
S2 Os1 H2B 169.8(10) . . ?
B1 Os1 H2A 48.3(14) . . ?
N2 Os1 H2A 164.9(14) . . ?
P1 Os1 H2A 89.2(14) . . ?
S1 Os1 H2A 90.0(14) . . ?
S2 Os1 H2A 99.1(14) . . ?
H2B Os1 H2A 90.0(16) . . ?
C2 C1 C6 117.6(3) . . ?
C2 C1 P1 123.0(3) . . ?
C6 C1 P1 119.4(3) . . ?
C3 C2 C1 120.6(4) . . ?
C3 C2 H2 119.7 . . ?
C1 C2 H2 119.7 . . ?
C4 C3 C2 120.9(4) . . ?
C4 C3 H3 119.5 . . ?
C2 C3 H3 119.5 . . ?
C5 C4 C3 119.5(4) . . ?
C5 C4 H4 120.3 . . ?
C3 C4 H4 120.3 . . ?
C4 C5 C6 120.3(4) . . ?
C4 C5 H5 119.9 . . ?
C6 C5 H5 119.9 . . ?
C5 C6 C1 121.1(3) . . ?
C5 C6 H6 119.5 . . ?
C1 C6 H6 119.5 . . ?
C8 C7 C12 118.0(3) . . ?
C8 C7 P1 123.1(3) . . ?
C12 C7 P1 118.9(3) . . ?
C7 C8 C9 120.5(4) . . ?
C7 C8 H8 119.7 . . ?
C9 C8 H8 119.7 . . ?
C10 C9 C8 120.7(4) . . ?
C10 C9 H9 119.6 . . ?
C8 C9 H9 119.6 . . ?
C11 C10 C9 119.4(4) . . ?
C11 C10 H10 120.3 . . ?
C9 C10 H10 120.3 . . ?
C10 C11 C12 120.7(4) . . ?
C10 C11 H11 119.6 . . ?
C12 C11 H11 119.6 . . ?
C7 C12 C11 120.6(4) . . ?
C7 C12 H12 119.7 . . ?
C11 C12 H12 119.7 . . ?
C18 C13 C14 118.1(3) . . ?
C18 C13 P1 123.4(3) . . ?
C14 C13 P1 118.4(2) . . ?
C15 C14 C13 120.6(3) . . ?
C15 C14 H14 119.7 . . ?
C13 C14 H14 119.7 . . ?
C16 C15 C14 120.8(4) . . ?
C16 C15 H15 119.6 . . ?
C14 C15 H15 119.6 . . ?
C17 C16 C15 119.2(4) . . ?
C17 C16 H16 120.4 . . ?
C15 C16 H16 120.4 . . ?
C16 C17 C18 120.8(4) . . ?
C16 C17 H17 119.6 . . ?
C18 C17 H17 119.6 . . ?
C13 C18 C17 120.6(4) . . ?
C13 C18 H18 119.7 . . ?
C17 C18 H18 119.7 . . ?
N1 C19 C20 119.0(4) . . ?
N1 C19 S1 118.6(3) . . ?
C20 C19 S1 122.4(3) . . ?
C21 C20 C19 120.1(4) . . ?
C21 C20 H20 120.0 . . ?
C19 C20 H20 120.0 . . ?
C20 C21 C22 120.1(4) . . ?
C20 C21 H21 120.0 . . ?
C22 C21 H21 120.0 . . ?
C23 C22 C21 119.1(4) . . ?
C23 C22 H22 120.5 . . ?
C21 C22 H22 120.5 . . ?
C22 C23 N1 122.2(4) . . ?
C22 C23 H23 118.9 . . ?
N1 C23 H23 118.9 . . ?
N2 C24 C25 121.2(4) . . ?
N2 C24 H24 119.4 . . ?
C25 C24 H24 119.4 . . ?
C24 C25 C26 119.4(4) . . ?
C24 C25 H25 120.3 . . ?
C26 C25 H25 120.3 . . ?
C27 C26 C25 120.1(4) . . ?
C27 C26 H26 120.0 . . ?
C25 C26 H26 120.0 . . ?
C26 C27 C28 118.5(4) . . ?
C26 C27 H27 120.8 . . ?
C28 C27 H27 120.8 . . ?
N2 C28 C27 121.2(3) . . ?
N2 C28 S2 109.3(2) . . ?
C27 C28 S2 129.5(3) . . ?
C1 P1 C13 102.14(14) . . ?
C1 P1 C7 102.27(15) . . ?
C13 P1 C7 101.29(15) . . ?
C1 P1 Os1 118.25(11) . . ?
C13 P1 Os1 114.61(11) . . ?
C7 P1 Os1 115.89(11) . . ?
C19 S1 Os1 102.88(13) . . ?
C28 S2 Os1 80.00(12) . . ?
O1 B1 N1 108.3(3) . . ?
O1 B1 Os1 134.8(3) . . ?
N1 B1 Os1 117.0(2) . . ?
O1 B1 H2B 113.9(14) . . ?
N1 B1 H2B 115.6(14) . . ?
Os1 B1 H2B 45.0(14) . . ?
O1 B1 H2A 114.8(14) . . ?
N1 B1 H2A 112.3(14) . . ?
Os1 B1 H2A 47.6(14) . . ?
H2B B1 H2A 91(2) . . ?
B1 O1 H1O 112(3) . . ?
C19 N1 C23 119.5(3) . . ?
C19 N1 B1 119.2(3) . . ?
C23 N1 B1 121.3(3) . . ?
C24 N2 C28 119.7(3) . . ?
C24 N2 Os1 135.6(3) . . ?
C28 N2 Os1 104.7(2) . . ?

loop_
_geom_bond_atom_site_label_1
_geom_bond_atom_site_label_2
_geom_bond_distance
_geom_bond_site_symmetry_2
_geom_bond_publ_flag
Os1 B1 2.059(4) . ?
Os1 N2 2.117(3) . ?
Os1 P1 2.3041(8) . ?
Os1 S1 2.3669(9) . ?
Os1 S2 2.5045(9) . ?
Os1 H2B 1.46(3) . ?
Os1 H2A 1.53(4) . ?
C1 C2 1.392(5) . ?
C1 C6 1.393(5) . ?
C1 P1 1.839(3) . ?
C2 C3 1.386(5) . ?
C2 H2 0.9300 . ?
C3 C4 1.370(6) . ?
C3 H3 0.9300 . ?
C4 C5 1.368(6) . ?
C4 H4 0.9300 . ?
C5 C6 1.391(5) . ?
C5 H5 0.9300 . ?
C6 H6 0.9300 . ?
C7 C8 1.385(5) . ?
C7 C12 1.387(5) . ?
C7 P1 1.849(3) . ?
C8 C9 1.388(5) . ?
C8 H8 0.9300 . ?
C9 C10 1.366(6) . ?
C9 H9 0.9300 . ?
C10 C11 1.361(6) . ?
C10 H10 0.9300 . ?
C11 C12 1.388(5) . ?
C11 H11 0.9300 . ?
C12 H12 0.9300 . ?
C13 C18 1.377(5) . ?
C13 C14 1.392(5) . ?
C13 P1 1.842(3) . ?
C14 C15 1.377(5) . ?
C14 H14 0.9300 . ?
C15 C16 1.373(6) . ?
C15 H15 0.9300 . ?
C16 C17 1.360(6) . ?
C16 H16 0.9300 . ?
C17 C18 1.391(5) . ?
C17 H17 0.9300 . ?
C18 H18 0.9300 . ?
C19 N1 1.362(4) . ?
C19 C20 1.417(5) . ?
C19 S1 1.691(4) . ?
C20 C21 1.352(6) . ?
C20 H20 0.9300 . ?
C21 C22 1.393(7) . ?
C21 H21 0.9300 . ?
C22 C23 1.345(6) . ?
C22 H22 0.9300 . ?
C23 N1 1.372(5) . ?
C23 H23 0.9300 . ?
C24 N2 1.339(4) . ?
C24 C25 1.369(6) . ?
C24 H24 0.9300 . ?
C25 C26 1.380(7) . ?
C25 H25 0.9300 . ?
C26 C27 1.368(6) . ?
C26 H26 0.9300 . ?
C27 C28 1.386(5) . ?
C27 H27 0.9300 . ?
C28 N2 1.357(4) . ?
C28 S2 1.738(4) . ?
B1 O1 1.371(5) . ?
B1 N1 1.538(5) . ?
B1 H2B 1.402(18) . ?
B1 H2A 1.55(4) . ?
O1 H1O 0.79(4) . ?

loop_
_geom_torsion_atom_site_label_1
_geom_torsion_atom_site_label_2
_geom_torsion_atom_site_label_3
_geom_torsion_atom_site_label_4
_geom_torsion
_geom_torsion_site_symmetry_1
_geom_torsion_site_symmetry_2
_geom_torsion_site_symmetry_3
_geom_torsion_site_symmetry_4
_geom_torsion_publ_flag
C6 C1 C2 C3 0.1(5) . . . . ?
P1 C1 C2 C3 -178.5(3) . . . . ?
C1 C2 C3 C4 -0.2(6) . . . . ?
C2 C3 C4 C5 -0.2(6) . . . . ?
C3 C4 C5 C6 0.7(6) . . . . ?
C4 C5 C6 C1 -0.8(6) . . . . ?
C2 C1 C6 C5 0.4(5) . . . . ?
P1 C1 C6 C5 179.1(3) . . . . ?
C12 C7 C8 C9 -1.4(5) . . . . ?
P1 C7 C8 C9 178.6(3) . . . . ?
C7 C8 C9 C10 1.2(6) . . . . ?
C8 C9 C10 C11 -0.1(6) . . . . ?
C9 C10 C11 C12 -0.8(6) . . . . ?
C8 C7 C12 C11 0.5(5) . . . . ?
P1 C7 C12 C11 -179.5(3) . . . . ?
C10 C11 C12 C7 0.6(6) . . . . ?
C18 C13 C14 C15 0.9(5) . . . . ?
P1 C13 C14 C15 -175.5(3) . . . . ?
C13 C14 C15 C16 -1.2(6) . . . . ?
C14 C15 C16 C17 -0.2(7) . . . . ?
C15 C16 C17 C18 1.7(7) . . . . ?
C14 C13 C18 C17 0.6(6) . . . . ?
P1 C13 C18 C17 176.8(3) . . . . ?
C16 C17 C18 C13 -1.9(7) . . . . ?
N1 C19 C20 C21 1.6(6) . . . . ?
S1 C19 C20 C21 -176.2(3) . . . . ?
C19 C20 C21 C22 -2.8(7) . . . . ?
C20 C21 C22 C23 2.0(7) . . . . ?
C21 C22 C23 N1 0.0(7) . . . . ?
N2 C24 C25 C26 0.0(7) . . . . ?
C24 C25 C26 C27 -0.1(8) . . . . ?
C25 C26 C27 C28 0.5(7) . . . . ?
C26 C27 C28 N2 -0.7(6) . . . . ?
C26 C27 C28 S2 176.9(4) . . . . ?
C2 C1 P1 C13 98.0(3) . . . . ?
C6 C1 P1 C13 -80.6(3) . . . . ?
C2 C1 P1 C7 -6.6(3) . . . . ?
C6 C1 P1 C7 174.8(3) . . . . ?
C2 C1 P1 Os1 -135.2(2) . . . . ?
C6 C1 P1 Os1 46.2(3) . . . . ?
C18 C13 P1 C1 20.1(3) . . . . ?
C14 C13 P1 C1 -163.6(3) . . . . ?
C18 C13 P1 C7 125.5(3) . . . . ?
C14 C13 P1 C7 -58.3(3) . . . . ?
C18 C13 P1 Os1 -109.0(3) . . . . ?
C14 C13 P1 Os1 67.3(3) . . . . ?
C8 C7 P1 C1 84.9(3) . . . . ?
C12 C7 P1 C1 -95.1(3) . . . . ?
C8 C7 P1 C13 -20.4(3) . . . . ?
C12 C7 P1 C13 159.6(3) . . . . ?
C8 C7 P1 Os1 -145.0(3) . . . . ?
C12 C7 P1 Os1 35.0(3) . . . . ?
N1 C19 S1 Os1 -0.4(3) . . . . ?
C20 C19 S1 Os1 177.4(3) . . . . ?
N2 C28 S2 Os1 -2.1(2) . . . . ?
C27 C28 S2 Os1 -179.9(4) . . . . ?
C20 C19 N1 C23 0.4(5) . . . . ?
S1 C19 N1 C23 178.3(3) . . . . ?
C20 C19 N1 B1 -177.7(3) . . . . ?
S1 C19 N1 B1 0.2(4) . . . . ?
C22 C23 N1 C19 -1.2(6) . . . . ?
C22 C23 N1 B1 176.9(4) . . . . ?
O1 B1 N1 C19 -179.5(3) . . . . ?
Os1 B1 N1 C19 0.3(4) . . . . ?
O1 B1 N1 C23 2.4(4) . . . . ?
Os1 B1 N1 C23 -177.8(3) . . . . ?
C25 C24 N2 C28 -0.2(6) . . . . ?
C25 C24 N2 Os1 179.9(3) . . . . ?
C27 C28 N2 C24 0.6(5) . . . . ?
S2 C28 N2 C24 -177.5(3) . . . . ?
C27 C28 N2 Os1 -179.5(3) . . . . ?
S2 C28 N2 Os1 2.5(3) . . . . ?
